data_2228134
loop_
_publ_author_name
'Chakib, Imane'
'Zerzouf, Abdelfettah'
'Zouihri, Hafid'
'Essassi, El Mokhtar'
'Ng, Seik Weng'

_publ_section_title
;
 1-Allyl-4-(1,3-benzothiazol-2-yl)-5-methyl-2-phenyl-1<i>H</i>-pyrazol-3(2<i>H</i>)-one
;
_journal_coeditor_code XU5047
_journal_issue 11
_journal_name_full 'Acta Crystallographica Section E'
_journal_page_first o2842
_journal_paper_doi 10.1107/S1600536810040316
_journal_volume 66
_journal_year 2010
_chemical_formula_iupac 'C20 H17 N3 O S'
_chemical_formula_moiety 'C20 H17 N3 O S'
_chemical_formula_sum 'C20 H17 N3 O S'
_chemical_formula_weight 347.43
_chemical_name_systematic
;
1-Allyl-4-(1,3-benzothiazol-2-yl)-5-methyl-2-phenyl-
1<i>H</i>-pyrazol-3(2<i>H</i>)-one
;
_space_group_IT_number 61
_symmetry_cell_setting orthorhombic
_symmetry_space_group_name_Hall '-P 2ac 2ab'
_symmetry_space_group_name_H-M 'P b c a'
_atom_sites_solution_hydrogens geom
_atom_sites_solution_primary direct
_atom_sites_solution_secondary difmap
_audit_creation_method SHELXL-97
_cell_angle_alpha 90.00
_cell_angle_beta 90.00
_cell_angle_gamma 90.00
_cell_formula_units_Z 8
_cell_length_a 17.8734(5)
_cell_length_b 10.4297(2)
_cell_length_c 18.9578(4)
_cell_measurement_reflns_used 3745
_cell_measurement_temperature 293(2)
_cell_measurement_theta_max 22.5
_cell_measurement_theta_min 2.3
_cell_volume 3534.00(14)
_computing_cell_refinement 'SAINT (Bruker, 2008)'
_computing_data_collection 'APEX2 (Bruker, 2008)'
_computing_data_reduction 'SAINT (Bruker, 2008)'
_computing_molecular_graphics 'X-SEED (Barbour, 2001)'
_computing_publication_material 'publCIF (Westrip, 2010)'
_computing_structure_refinement 'SHELXL97 (Sheldrick, 2008)'
_computing_structure_solution 'SHELXS97 (Sheldrick, 2008)'
_diffrn_ambient_temperature 293(2)
_diffrn_measured_fraction_theta_full 0.998
_diffrn_measured_fraction_theta_max 0.998
_diffrn_measurement_device_type 'Bruker X8 APEXII'
_diffrn_measurement_method '\f and \w'
_diffrn_radiation_monochromator graphite
_diffrn_radiation_source 'fine-focus sealed tube'
_diffrn_radiation_type MoK\a
_diffrn_radiation_wavelength 0.71073
_diffrn_reflns_av_R_equivalents 0.0318
_diffrn_reflns_av_sigmaI/netI 0.0306
_diffrn_reflns_limit_h_max 21
_diffrn_reflns_limit_h_min -22
_diffrn_reflns_limit_k_max 12
_diffrn_reflns_limit_k_min -13
_diffrn_reflns_limit_l_max 23
_diffrn_reflns_limit_l_min -23
_diffrn_reflns_number 18349
_diffrn_reflns_theta_full 26.56
_diffrn_reflns_theta_max 26.56
_diffrn_reflns_theta_min 2.43
_diffrn_standards_decay_% 0
_diffrn_standards_interval_count 0
_diffrn_standards_interval_time 0
_diffrn_standards_number 0
_exptl_absorpt_coefficient_mu 0.196
_exptl_absorpt_correction_T_max 0.9527
_exptl_absorpt_correction_T_min 0.9437
_exptl_absorpt_correction_type multi-scan
_exptl_absorpt_process_details '(SADABS; Sheldrick, 1996)'
_exptl_crystal_colour Colorless
_exptl_crystal_density_diffrn 1.306
_exptl_crystal_density_method 'not measured'
_exptl_crystal_description Prism
_exptl_crystal_F_000 1456
_exptl_crystal_size_max 0.30
_exptl_crystal_size_mid 0.30
_exptl_crystal_size_min 0.25
_refine_diff_density_max 0.320
_refine_diff_density_min -0.251
_refine_ls_extinction_method none
_refine_ls_goodness_of_fit_ref 1.002
_refine_ls_hydrogen_treatment constr
_refine_ls_matrix_type full
_refine_ls_number_parameters 227
_refine_ls_number_reflns 3678
_refine_ls_number_restraints 17
_refine_ls_restrained_S_all 1.025
_refine_ls_R_factor_all 0.0849
_refine_ls_R_factor_gt 0.0500
_refine_ls_shift/su_max 0.001
_refine_ls_shift/su_mean 0.001
_refine_ls_structure_factor_coef Fsqd
_refine_ls_weighting_details 'calc w=1/[\s^2^(Fo^2^)+(0.0960P)^2^+0.8646P] where P=(Fo^2^+2Fc^2^)/3'
_refine_ls_weighting_scheme calc
_refine_ls_wR_factor_gt 0.1430
_refine_ls_wR_factor_ref 0.1719
_reflns_number_gt 2341
_reflns_number_total 3678
_reflns_threshold_expression I>2\s(I)
_cod_data_source_file xu5047.cif
_cod_data_source_block I
_cod_database_code 2228134
_cod_database_fobs_code 2228134

loop_
_symmetry_equiv_pos_as_xyz
'x, y, z'
'-x+1/2, -y, z+1/2'
'x+1/2, -y+1/2, -z'
'-x, y+1/2, -z+1/2'
'-x, -y, -z'
'x-1/2, y, -z-1/2'
'-x-1/2, y-1/2, z'
'x, -y-1/2, z-1/2'

loop_
_atom_site_type_symbol
_atom_site_label
_atom_site_fract_x
_atom_site_fract_y
_atom_site_fract_z
_atom_site_U_iso_or_equiv
_atom_site_adp_type
_atom_site_calc_flag
_atom_site_refinement_flags
_atom_site_occupancy
_atom_site_disorder_assembly
_atom_site_disorder_group
S S1 0.54022(4) 0.59623(7) 0.57529(3) 0.0590(2) Uani d . 1 . .
O O1 0.63189(12) 0.5096(2) 0.45761(10) 0.0808(6) Uani d . 1 . .
N N1 0.61613(12) 0.7853(2) 0.62953(11) 0.0590(6) Uani d . 1 . .
N N2 0.79529(13) 0.6762(2) 0.48741(11) 0.0593(6) Uani d . 1 B .
N N3 0.75432(13) 0.5809(2) 0.45335(11) 0.0627(6) Uani d D 1 . .
C C1 0.50073(15) 0.6812(2) 0.64448(12) 0.0531(6) Uani d . 1 . .
C C2 0.43115(17) 0.6640(3) 0.67650(14) 0.0669(7) Uani d . 1 . .
H H2 0.3989 0.5995 0.6617 0.080 Uiso calc R 1 . .
C C3 0.41164(19) 0.7448(3) 0.73035(15) 0.0762(9) Uani d . 1 . .
H H3 0.3654 0.7349 0.7522 0.091 Uiso calc R 1 . .
C C4 0.4595(2) 0.8412(3) 0.75287(16) 0.0798(9) Uani d . 1 . .
H H4 0.4454 0.8943 0.7900 0.096 Uiso calc R 1 . .
C C5 0.52717(19) 0.8589(3) 0.72110(15) 0.0743(8) Uani d . 1 . .
H H5 0.5587 0.9242 0.7362 0.089 Uiso calc R 1 . .
C C6 0.54904(16) 0.7785(2) 0.66569(12) 0.0566(6) Uani d . 1 . .
C C7 0.61898(14) 0.6956(2) 0.58142(11) 0.0495(6) Uani d . 1 C .
C C8 0.68208(17) 0.5800(3) 0.48056(13) 0.0603(7) Uani d . 1 C .
C C9 0.68293(15) 0.6721(2) 0.53608(12) 0.0518(6) Uani d . 1 . .
C C10 0.75276(15) 0.7255(2) 0.53898(12) 0.0548(6) Uani d . 1 B .
C C11 0.78327(19) 0.8222(3) 0.58934(16) 0.0760(8) Uani d . 1 . .
H H11A 0.8269 0.8617 0.5693 0.114 Uiso calc R 1 C .
H H11B 0.7965 0.7806 0.6327 0.114 Uiso calc R 1 . .
H H11C 0.7461 0.8865 0.5984 0.114 Uiso calc R 1 . .
C C12 0.87637(17) 0.6862(3) 0.48056(16) 0.0746(8) Uani d D 1 . .
H H12A 0.8914 0.7755 0.4806 0.090 Uiso calc PR 0.50 A 1
H H12B 0.8926 0.6475 0.4366 0.090 Uiso calc PR 0.50 A 1
H H12C 0.8825 0.7782 0.4852 0.090 Uiso d PR 0.50 A 2
H H12D 0.8812 0.6708 0.4303 0.090 Uiso d PR 0.50 A 2
C C13 0.9121(11) 0.6151(15) 0.5440(7) 0.101(3) Uani d PDU 0.50 B 1
H H13 0.8915 0.5398 0.5616 0.121 Uiso calc PR 0.50 B 1
C C14 0.9722(11) 0.6652(18) 0.5718(9) 0.139(4) Uani d PDU 0.50 B 1
H H14A 0.9920 0.7407 0.5535 0.166 Uiso calc PR 0.50 B 1
H H14B 0.9953 0.6254 0.6099 0.166 Uiso calc PR 0.50 B 1
C C13' 0.9175(11) 0.5938(15) 0.5294(7) 0.101(3) Uani d PD 0.50 B 2
H H13' 0.9148 0.5076 0.5171 0.121 Uiso calc PR 0.50 B 2
C C14' 0.9555(11) 0.6196(18) 0.5854(8) 0.139(4) Uani d PD 0.50 B 2
H H14C 0.9603 0.7041 0.6004 0.166 Uiso calc PR 0.50 B 2
H H14D 0.9781 0.5538 0.6107 0.166 Uiso calc PR 0.50 B 2
C C15 0.7691(10) 0.5140(10) 0.3885(4) 0.0510(18) Uani d PGD 0.50 C 3
C C16 0.8277(10) 0.4304(14) 0.3741(5) 0.0863(18) Uani d PG 0.50 C 3
H H16 0.8561 0.3969 0.4108 0.104 Uiso calc PR 0.50 C 3
C C17 0.8437(10) 0.3967(13) 0.3048(5) 0.105(3) Uani d PG 0.50 C 3
H H17 0.8829 0.3407 0.2951 0.126 Uiso calc PR 0.50 C 3
C C18 0.8012(11) 0.4466(10) 0.2499(4) 0.110(4) Uani d PG 0.50 C 3
H H18 0.8119 0.4241 0.2035 0.132 Uiso calc PR 0.50 C 3
C C19 0.7426(10) 0.5303(12) 0.2643(6) 0.102(3) Uani d PG 0.50 C 3
H H19 0.7142 0.5637 0.2275 0.123 Uiso calc PR 0.50 C 3
C C20 0.7265(9) 0.5640(12) 0.3336(7) 0.0714(19) Uani d PG 0.50 C 3
H H20 0.6874 0.6199 0.3432 0.086 Uiso calc PR 0.50 C 3
C C15' 0.7791(10) 0.5424(10) 0.3848(5) 0.0510(18) Uani d PGD 0.50 C 4
C C16' 0.8326(10) 0.4458(14) 0.3884(4) 0.0863(18) Uani d PG 0.50 C 4
H H16' 0.8571 0.4294 0.4308 0.104 Uiso calc PR 0.50 C 4
C C17' 0.8494(11) 0.3738(12) 0.3288(5) 0.105(3) Uani d PG 0.50 C 4
H H17' 0.8852 0.3092 0.3312 0.126 Uiso calc PR 0.50 C 4
C C18' 0.8127(11) 0.3984(9) 0.2656(4) 0.110(4) Uani d PG 0.50 C 4
H H18' 0.8240 0.3502 0.2257 0.132 Uiso calc PR 0.50 C 4
C C19' 0.7593(10) 0.4949(13) 0.2620(5) 0.102(3) Uani d PG 0.50 C 4
H H19' 0.7347 0.5113 0.2197 0.123 Uiso calc PR 0.50 C 4
C C20' 0.7425(9) 0.5669(11) 0.3216(7) 0.0714(19) Uani d PG 0.50 C 4
H H20' 0.7067 0.6315 0.3192 0.086 Uiso calc PR 0.50 C 4

loop_
_atom_site_aniso_label
_atom_site_aniso_U_11
_atom_site_aniso_U_22
_atom_site_aniso_U_33
_atom_site_aniso_U_12
_atom_site_aniso_U_13
_atom_site_aniso_U_23
S1 0.0542(4) 0.0698(4) 0.0528(4) -0.0033(3) 0.0062(3) -0.0106(3)
O1 0.0647(13) 0.1020(15) 0.0756(13) -0.0228(12) 0.0166(10) -0.0337(12)
N1 0.0559(14) 0.0630(12) 0.0580(12) 0.0042(10) 0.0020(10) -0.0066(10)
N2 0.0529(14) 0.0655(12) 0.0594(12) -0.0072(11) 0.0080(10) -0.0040(10)
N3 0.0568(14) 0.0740(13) 0.0573(12) -0.0097(11) 0.0118(11) -0.0143(10)
C1 0.0521(16) 0.0634(14) 0.0438(12) 0.0102(12) -0.0007(11) 0.0048(10)
C2 0.0615(18) 0.0812(18) 0.0581(15) 0.0026(15) 0.0106(13) 0.0007(13)
C3 0.067(2) 0.100(2) 0.0611(16) 0.0151(18) 0.0163(15) 0.0006(15)
C4 0.084(2) 0.090(2) 0.0657(17) 0.0216(19) 0.0131(17) -0.0169(16)
C5 0.075(2) 0.0803(18) 0.0677(17) 0.0077(16) 0.0047(16) -0.0213(15)
C6 0.0589(17) 0.0610(14) 0.0500(13) 0.0111(13) -0.0020(12) -0.0043(11)
C7 0.0514(15) 0.0534(12) 0.0438(11) 0.0041(11) -0.0018(10) 0.0018(10)
C8 0.0599(17) 0.0689(15) 0.0521(13) -0.0055(14) 0.0088(13) -0.0060(12)
C9 0.0538(16) 0.0566(13) 0.0450(12) 0.0004(12) 0.0022(11) -0.0006(10)
C10 0.0558(16) 0.0580(13) 0.0507(13) -0.0014(12) 0.0024(12) -0.0003(11)
C11 0.070(2) 0.0852(19) 0.0725(17) -0.0151(16) 0.0033(15) -0.0177(15)
C12 0.0580(19) 0.090(2) 0.0763(19) -0.0105(16) 0.0148(15) -0.0134(16)
C13 0.072(3) 0.124(5) 0.108(6) 0.039(3) -0.021(4) -0.065(4)
C14 0.136(8) 0.165(9) 0.115(6) 0.033(7) 0.001(5) 0.023(6)
C13' 0.072(3) 0.124(5) 0.108(6) 0.039(3) -0.021(4) -0.065(4)
C14' 0.136(8) 0.165(9) 0.115(6) 0.033(7) 0.001(5) 0.023(6)
C15 0.059(4) 0.031(4) 0.0631(17) -0.024(4) 0.0240(16) -0.001(2)
C16 0.087(3) 0.067(3) 0.105(4) 0.001(3) 0.026(4) -0.022(3)
C17 0.122(5) 0.085(5) 0.108(8) 0.000(4) 0.058(7) -0.028(5)
C18 0.133(8) 0.098(8) 0.098(5) -0.045(8) 0.057(6) -0.038(5)
C19 0.100(7) 0.149(8) 0.0579(19) -0.034(6) 0.029(3) -0.017(3)
C20 0.069(6) 0.102(2) 0.043(4) -0.020(3) 0.028(3) 0.007(2)
C15' 0.059(4) 0.031(4) 0.0631(17) -0.024(4) 0.0240(16) -0.001(2)
C16' 0.087(3) 0.067(3) 0.105(4) 0.001(3) 0.026(4) -0.022(3)
C17' 0.122(5) 0.085(5) 0.108(8) 0.000(4) 0.058(7) -0.028(5)
C18' 0.133(8) 0.098(8) 0.098(5) -0.045(8) 0.057(6) -0.038(5)
C19' 0.100(7) 0.149(8) 0.0579(19) -0.034(6) 0.029(3) -0.017(3)
C20' 0.069(6) 0.102(2) 0.043(4) -0.020(3) 0.028(3) 0.007(2)

loop_
_atom_type_symbol
_atom_type_description
_atom_type_scat_dispersion_real
_atom_type_scat_dispersion_imag
_atom_type_scat_source
C C 0.0033 0.0016 'International Tables Vol C Tables 4.2.6.8 and 6.1.1.4'
H H 0.0000 0.0000 'International Tables Vol C Tables 4.2.6.8 and 6.1.1.4'
N N 0.0061 0.0033 'International Tables Vol C Tables 4.2.6.8 and 6.1.1.4'
O O 0.0106 0.0060 'International Tables Vol C Tables 4.2.6.8 and 6.1.1.4'
S S 0.1246 0.1234 'International Tables Vol C Tables 4.2.6.8 and 6.1.1.4'

loop_
_geom_angle_atom_site_label_1
_geom_angle_atom_site_label_2
_geom_angle_atom_site_label_3
_geom_angle_site_symmetry_1
_geom_angle_site_symmetry_3
_geom_angle
_geom_angle_publ_flag
C1 S1 C7 . . 88.53(12) ?
C7 N1 C6 . . 110.1(2) ?
C10 N2 N3 . . 108.3(2) ?
C10 N2 C12 . . 126.9(2) ?
N3 N2 C12 . . 122.1(2) ?
C8 N3 N2 . . 108.7(2) ?
C8 N3 C15' . . 128.5(7) ?
N2 N3 C15' . . 117.3(6) ?
C8 N3 C15 . . 118.9(7) ?
N2 N3 C15 . . 130.3(6) ?
C6 C1 C2 . . 121.4(2) ?
C6 C1 S1 . . 109.81(19) ?
C2 C1 S1 . . 128.8(2) ?
C3 C2 C1 . . 118.2(3) ?
C3 C2 H2 . . 120.9 ?
C1 C2 H2 . . 120.9 ?
C2 C3 C4 . . 121.2(3) ?
C2 C3 H3 . . 119.4 ?
C4 C3 H3 . . 119.4 ?
C5 C4 C3 . . 120.6(3) ?
C5 C4 H4 . . 119.7 ?
C3 C4 H4 . . 119.7 ?
C4 C5 C6 . . 119.9(3) ?
C4 C5 H5 . . 120.0 ?
C6 C5 H5 . . 120.0 ?
N1 C6 C1 . . 115.6(2) ?
N1 C6 C5 . . 125.7(3) ?
C1 C6 C5 . . 118.7(3) ?
N1 C7 C9 . . 124.4(2) ?
N1 C7 S1 . . 115.99(19) ?
C9 C7 S1 . . 119.57(17) ?
O1 C8 N3 . . 123.1(2) ?
O1 C8 C9 . . 131.8(3) ?
N3 C8 C9 . . 105.0(2) ?
C10 C9 C8 . . 108.3(2) ?
C10 C9 C7 . . 128.8(2) ?
C8 C9 C7 . . 122.9(2) ?
N2 C10 C9 . . 109.4(2) ?
N2 C10 C11 . . 121.2(3) ?
C9 C10 C11 . . 129.4(2) ?
C10 C11 H11A . . 109.5 ?
C10 C11 H11B . . 109.5 ?
H11A C11 H11B . . 109.5 ?
C10 C11 H11C . . 109.5 ?
H11A C11 H11C . . 109.5 ?
H11B C11 H11C . . 109.5 ?
N2 C12 C13' . . 112.3(9) ?
N2 C12 C13 . . 107.8(9) ?
N2 C12 H12A . . 110.1 ?
C13' C12 H12A . . 118.2 ?
C13 C12 H12A . . 110.1 ?
N2 C12 H12B . . 110.1 ?
C13 C12 H12B . . 110.1 ?
H12A C12 H12B . . 108.5 ?
C13' C12 H12C . . 121.0 ?
C13 C12 H12C . . 110.8 ?
C13' C12 H12D . . 116.7 ?
H12C C12 H12D . . 104.1 ?
C14 C13 C12 . . 117.5(15) ?
C14 C13 H13 . . 121.3 ?
C12 C13 H13 . . 121.3 ?
C13 C14 H14A . . 120.0 ?
C13 C14 H14B . . 120.0 ?
H14A C14 H14B . . 120.0 ?
C14' C13' C12 . . 128.4(15) ?
C14' C13' H13' . . 115.8 ?
C12 C13' H13' . . 115.8 ?
C13' C14' H14C . . 120.0 ?
C13' C14' H14D . . 120.0 ?
H14C C14' H14D . . 120.0 ?
C16 C15 C20 . . 120.0 ?
C16 C15 N3 . . 127.6(11) ?
C20 C15 N3 . . 111.0(10) ?
C15 C16 C17 . . 120.0 ?
C15 C16 H16 . . 120.0 ?
C17 C16 H16 . . 120.0 ?
C18 C17 C16 . . 120.0 ?
C18 C17 H17 . . 120.0 ?
C16 C17 H17 . . 120.0 ?
C17 C18 C19 . . 120.0 ?
C17 C18 H18 . . 120.0 ?
C19 C18 H18 . . 120.0 ?
C20 C19 C18 . . 120.0 ?
C20 C19 H19 . . 120.0 ?
C18 C19 H19 . . 120.0 ?
C19 C20 C15 . . 120.0 ?
C19 C20 H20 . . 120.0 ?
C15 C20 H20 . . 120.0 ?
C16' C15' C20' . . 120.0 ?
C16' C15' N3 . . 111.8(10) ?
C20' C15' N3 . . 125.8(11) ?
C15' C16' C17' . . 120.0 ?
C15' C16' H16' . . 120.0 ?
C17' C16' H16' . . 120.0 ?
C18' C17' C16' . . 120.0 ?
C18' C17' H17' . . 120.0 ?
C16' C17' H17' . . 120.0 ?
C19' C18' C17' . . 120.0 ?
C19' C18' H18' . . 120.0 ?
C17' C18' H18' . . 120.0 ?
C18' C19' C20' . . 120.0 ?
C18' C19' H19' . . 120.0 ?
C20' C19' H19' . . 120.0 ?
C19' C20' C15' . . 120.0 ?
C19' C20' H20' . . 120.0 ?
C15' C20' H20' . . 120.0 ?

loop_
_geom_bond_atom_site_label_1
_geom_bond_atom_site_label_2
_geom_bond_site_symmetry_2
_geom_bond_distance
_geom_bond_publ_flag
S1 C1 . 1.733(2) ?
S1 C7 . 1.752(3) ?
O1 C8 . 1.238(3) ?
N1 C7 . 1.307(3) ?
N1 C6 . 1.383(3) ?
N2 C10 . 1.341(3) ?
N2 N3 . 1.393(3) ?
N2 C12 . 1.459(3) ?
N3 C8 . 1.391(4) ?
N3 C15' . 1.430(6) ?
N3 C15 . 1.438(6) ?
C1 C6 . 1.392(4) ?
C1 C2 . 1.395(4) ?
C2 C3 . 1.369(4) ?
C2 H2 . 0.9300 ?
C3 C4 . 1.388(5) ?
C3 H3 . 0.9300 ?
C4 C5 . 1.363(4) ?
C4 H4 . 0.9300 ?
C5 C6 . 1.399(4) ?
C5 H5 . 0.9300 ?
C7 C9 . 1.451(3) ?
C8 C9 . 1.425(3) ?
C9 C10 . 1.368(4) ?
C10 C11 . 1.492(4) ?
C11 H11A . 0.9600 ?
C11 H11B . 0.9600 ?
C11 H11C . 0.9600 ?
C12 C13' . 1.525(9) ?
C12 C13 . 1.551(8) ?
C12 H12A . 0.9700 ?
C12 H12B . 0.9700 ?
C12 H12C . 0.9701 ?
C12 H12D . 0.9701 ?
C13 C14 . 1.305(10) ?
C13 H13 . 0.9300 ?
C14 H14A . 0.9300 ?
C14 H14B . 0.9300 ?
C13' C14' . 1.289(9) ?
C13' H13' . 0.9300 ?
C14' H14C . 0.9300 ?
C14' H14D . 0.9300 ?
C15 C16 . 1.3900 ?
C15 C20 . 1.3900 ?
C16 C17 . 1.3900 ?
C16 H16 . 0.9300 ?
C17 C18 . 1.3900 ?
C17 H17 . 0.9300 ?
C18 C19 . 1.3900 ?
C18 H18 . 0.9300 ?
C19 C20 . 1.3900 ?
C19 H19 . 0.9300 ?
C20 H20 . 0.9300 ?
C15' C16' . 1.3900 ?
C15' C20' . 1.3900 ?
C16' C17' . 1.3900 ?
C16' H16' . 0.9300 ?
C17' C18' . 1.3900 ?
C17' H17' . 0.9300 ?
C18' C19' . 1.3900 ?
C18' H18' . 0.9300 ?
C19' C20' . 1.3900 ?
C19' H19' . 0.9300 ?
C20' H20' . 0.9300 ?

loop_
_geom_hbond_atom_site_label_D
_geom_hbond_atom_site_label_H
_geom_hbond_atom_site_label_A
_geom_hbond_site_symmetry_A
_geom_hbond_distance_DH
_geom_hbond_distance_HA
_geom_hbond_distance_DA
_geom_hbond_angle_DHA
C2 H2 O1 5_666 0.93 2.59 3.318(3) 135
C12 H12A O1 7_765 0.97 2.51 3.404(4) 152
C12 H12C O1 7_765 0.97 2.48 3.404(4) 159

loop_
_geom_torsion_atom_site_label_1
_geom_torsion_atom_site_label_2
_geom_torsion_atom_site_label_3
_geom_torsion_atom_site_label_4
_geom_torsion_site_symmetry_1
_geom_torsion_site_symmetry_2
_geom_torsion_site_symmetry_3
_geom_torsion_site_symmetry_4
_geom_torsion
_geom_torsion_publ_flag
C10 N2 N3 C8 . . . . 5.6(3) ?
C12 N2 N3 C8 . . . . 168.3(2) ?
C10 N2 N3 C15' . . . . 161.9(8) ?
C12 N2 N3 C15' . . . . -35.5(8) ?
C10 N2 N3 C15 . . . . 168.7(9) ?
C12 N2 N3 C15 . . . . -28.7(9) ?
C7 S1 C1 C6 . . . . 1.10(18) ?
C7 S1 C1 C2 . . . . 179.7(2) ?
C6 C1 C2 C3 . . . . -0.8(4) ?
S1 C1 C2 C3 . . . . -179.3(2) ?
C1 C2 C3 C4 . . . . -0.1(4) ?
C2 C3 C4 C5 . . . . 0.8(5) ?
C3 C4 C5 C6 . . . . -0.6(5) ?
C7 N1 C6 C1 . . . . 0.3(3) ?
C7 N1 C6 C5 . . . . 179.4(3) ?
C2 C1 C6 N1 . . . . -179.8(2) ?
S1 C1 C6 N1 . . . . -1.1(3) ?
C2 C1 C6 C5 . . . . 1.0(4) ?
S1 C1 C6 C5 . . . . 179.8(2) ?
C4 C5 C6 N1 . . . . -179.4(3) ?
C4 C5 C6 C1 . . . . -0.3(4) ?
C6 N1 C7 C9 . . . . -177.2(2) ?
C6 N1 C7 S1 . . . . 0.6(3) ?
C1 S1 C7 N1 . . . . -1.01(19) ?
C1 S1 C7 C9 . . . . 176.89(19) ?
N2 N3 C8 O1 . . . . 176.1(3) ?
C15' N3 C8 O1 . . . . 23.3(8) ?
C15 N3 C8 O1 . . . . 10.8(7) ?
N2 N3 C8 C9 . . . . -4.3(3) ?
C15' N3 C8 C9 . . . . -157.0(7) ?
C15 N3 C8 C9 . . . . -169.5(7) ?
O1 C8 C9 C10 . . . . -178.9(3) ?
N3 C8 C9 C10 . . . . 1.4(3) ?
O1 C8 C9 C7 . . . . 3.4(5) ?
N3 C8 C9 C7 . . . . -176.2(2) ?
N1 C7 C9 C10 . . . . 7.8(4) ?
S1 C7 C9 C10 . . . . -169.9(2) ?
N1 C7 C9 C8 . . . . -175.0(2) ?
S1 C7 C9 C8 . . . . 7.2(3) ?
N3 N2 C10 C9 . . . . -4.7(3) ?
C12 N2 C10 C9 . . . . -166.3(3) ?
N3 N2 C10 C11 . . . . 174.6(2) ?
C12 N2 C10 C11 . . . . 13.0(4) ?
C8 C9 C10 N2 . . . . 2.0(3) ?
C7 C9 C10 N2 . . . . 179.5(2) ?
C8 C9 C10 C11 . . . . -177.2(3) ?
C7 C9 C10 C11 . . . . 0.3(5) ?
C10 N2 C12 C13' . . . . 77.9(7) ?
N3 N2 C12 C13' . . . . -81.3(7) ?
C10 N2 C12 C13 . . . . 64.1(7) ?
N3 N2 C12 C13 . . . . -95.2(7) ?
N2 C12 C13 C14 . . . . -142.4(14) ?
C13' C12 C13 C14 . . . . 106(7) ?
N2 C12 C13' C14' . . . . -108(2) ?
C13 C12 C13' C14' . . . . -35(6) ?
C8 N3 C15 C16 . . . . -133.0(8) ?
N2 N3 C15 C16 . . . . 65.4(10) ?
C15' N3 C15 C16 . . . . 91(6) ?
C8 N3 C15 C20 . . . . 60.6(8) ?
N2 N3 C15 C20 . . . . -101.0(10) ?
C15' N3 C15 C20 . . . . -75(6) ?
C20 C15 C16 C17 . . . . 0.0 ?
N3 C15 C16 C17 . . . . -165.3(9) ?
C15 C16 C17 C18 . . . . 0.0 ?
C16 C17 C18 C19 . . . . 0.0 ?
C17 C18 C19 C20 . . . . 0.0 ?
C18 C19 C20 C15 . . . . 0.0 ?
C16 C15 C20 C19 . . . . 0.0 ?
N3 C15 C20 C19 . . . . 167.6(9) ?
C8 N3 C15' C16' . . . . -121.9(9) ?
N2 N3 C15' C16' . . . . 87.4(7) ?
C15 N3 C15' C16' . . . . -71(6) ?
C8 N3 C15' C20' . . . . 40.7(11) ?
N2 N3 C15' C20' . . . . -110.1(9) ?
C15 N3 C15' C20' . . . . 92(6) ?
C20' C15' C16' C17' . . . . 0.0 ?
N3 C15' C16' C17' . . . . 163.7(10) ?
C15' C16' C17' C18' . . . . 0.0 ?
C16' C17' C18' C19' . . . . 0.0 ?
C17' C18' C19' C20' . . . . 0.0 ?
C18' C19' C20' C15' . . . . 0.0 ?
C16' C15' C20' C19' . . . . 0.0 ?
N3 C15' C20' C19' . . . . -161.3(9) ?
